data_4102951
loop_
_publ_author_name
'Natsuko Motokawa'
'Satoshi Matsunaga'
'Shinya Takaishi'
'Hitoshi Miyasaka'
'Masahiro Yamashita'
'Kim R. Dunbar'

_publ_section_title
;
 Reversible Magnetism between an Antiferromagnet and a Ferromagnet Related
 to Solvation/Desolvation in a Robust Layered [Ru2]2TCNQ Charge-Transfer
 System
;
_journal_name_full 'Journal of the American Chemical Society'
_journal_page_first 11943
_journal_page_last 11951
_journal_paper_doi 10.1021/ja102412g
_journal_volume 132
_journal_year 2010
_chemical_formula_moiety 'C44 H48 Cl4 O12 Ru2 '
_chemical_formula_sum 'C44 H48 Cl4 O12 Ru2'
_chemical_formula_weight 1112.81
_space_group_IT_number 61
_symmetry_cell_setting orthorhombic
_symmetry_Int_Tables_number 61
_symmetry_space_group_name_Hall '-P 2ac 2ab'
_symmetry_space_group_name_H-M 'P b c a'
_cell_angle_alpha 90.0000
_cell_angle_beta 90.0000
_cell_angle_gamma 90.0000
_cell_formula_units_Z 4
_cell_length_a 9.151(4)
_cell_length_b 20.914(10)
_cell_length_c 23.367(18)
_cell_measurement_reflns_used 192
_cell_measurement_temperature 93.1
_cell_measurement_theta_max 31.0
_cell_measurement_theta_min 4.8
_cell_volume 4472(5)
_computing_cell_refinement CrystalClear
_computing_data_collection CrystalClear
_computing_data_reduction CrystalStructure
_computing_publication_material 'CrystalStructure 3.8'
_computing_structure_refinement SHELXL
_computing_structure_solution SIR92
_diffrn_ambient_temperature 93.1
_diffrn_detector_area_resol_mean 7.31
_diffrn_measured_fraction_theta_full 0.992
_diffrn_measured_fraction_theta_max 0.546
_diffrn_measurement_device_type 'Rigaku Saturn'
_diffrn_measurement_method \w
_diffrn_radiation_type 'Mo K\a'
_diffrn_radiation_wavelength 0.71070
_diffrn_reflns_av_R_equivalents 0.030
_diffrn_reflns_limit_h_max 12
_diffrn_reflns_limit_h_min -12
_diffrn_reflns_limit_k_max 22
_diffrn_reflns_limit_k_min -30
_diffrn_reflns_limit_l_max 32
_diffrn_reflns_limit_l_min -33
_diffrn_reflns_number 28317
_diffrn_reflns_theta_full 25.00
_diffrn_reflns_theta_max 25.00
_exptl_absorpt_coefficient_mu 0.976
_exptl_absorpt_correction_T_max 0.907
_exptl_absorpt_correction_T_min 0.748
_exptl_absorpt_correction_type multi-scan
_exptl_absorpt_process_details 'Jacobson, R. (1998) Private communication'
_exptl_crystal_colour brown
_exptl_crystal_density_diffrn 1.653
_exptl_crystal_density_method 'not measured'
_exptl_crystal_description prism
_exptl_crystal_F_000 2256.00
_exptl_crystal_size_max 0.18
_exptl_crystal_size_mid 0.16
_exptl_crystal_size_min 0.10
_refine_diff_density_max 0.80
_refine_diff_density_min -0.74
_refine_ls_extinction_method none
_refine_ls_goodness_of_fit_ref 1.092
_refine_ls_hydrogen_treatment refall
_refine_ls_number_parameters 281
_refine_ls_number_reflns 3901
_refine_ls_R_factor_gt 0.0400
_refine_ls_shift/su_max 0.0020
_refine_ls_structure_factor_coef Fsqd
_refine_ls_weighting_details 'w = 1/[\s^2^(Fo^2^)+(0.0386P)^2^+16.0511P] where P=(Fo^2^+2Fc^2^)/3'
_refine_ls_weighting_scheme calc
_refine_ls_wR_factor_ref 0.0938
_reflns_number_gt 3703
_reflns_number_total 3901
_reflns_threshold_expression F^2^>2.0\s(F^2^)
_cod_data_source_file ja102412g_si_005.cif
_cod_data_source_block '__Ru2-o-ClPhCO2'
_cod_original_cell_volume 4472(4)
_cod_original_formula_sum 'C44 H48 Cl4 O12 Ru2 '
_cod_database_code 4102951

loop_
_symmetry_equiv_pos_site_id
_symmetry_equiv_pos_as_xyz
1 +X,+Y,+Z
2 1/2-X,1/2+Y,+Z
3 +X,1/2-Y,1/2+Z
4 1/2-X,-Y,1/2+Z
5 -X,-Y,-Z
6 1/2+X,1/2-Y,-Z
7 -X,1/2+Y,1/2-Z
8 1/2+X,+Y,1/2-Z

loop_
_atom_site_label
_atom_site_type_symbol
_atom_site_fract_x
_atom_site_fract_y
_atom_site_fract_z
_atom_site_U_iso_or_equiv
_atom_site_adp_type
_atom_site_occupancy
_atom_site_symmetry_multiplicity
_atom_site_calc_flag
_atom_site_refinement_flags
Ru(1) Ru 0.58730(3) 0.465270(12) 0.514738(11) 0.01209(11) Uani 1.00 1 d .
Cl(1) Cl 0.16167(16) 0.40494(6) 0.35046(5) 0.0520(3) Uani 1.00 1 d .
Cl(2) Cl 0.37923(14) 0.36237(5) 0.67327(5) 0.0430(2) Uani 1.00 1 d .
O(1) O 0.4593(2) 0.38985(11) 0.48735(10) 0.0169(5) Uani 1.00 1 d .
O(2) O 0.2869(2) 0.45862(11) 0.45817(10) 0.0168(5) Uani 1.00 1 d .
O(3) O 0.4870(2) 0.46024(11) 0.59380(10) 0.0178(5) Uani 1.00 1 d .
O(4) O 0.3146(2) 0.52920(11) 0.56471(10) 0.0161(4) Uani 1.00 1 d .
O(5) O 0.7744(2) 0.39909(11) 0.54673(10) 0.0184(5) Uani 1.00 1 d .
O(6) O 0.7549(5) 0.2961(2) 0.31895(19) 0.0738(11) Uani 1.00 1 d .
C(1) C 0.3362(3) 0.40267(16) 0.46524(14) 0.0177(7) Uani 1.00 1 d .
C(2) C 0.2432(3) 0.34731(17) 0.44901(15) 0.0205(7) Uani 1.00 1 d .
C(3) C 0.1573(4) 0.3448(2) 0.40038(17) 0.0313(9) Uani 1.00 1 d .
C(4) C 0.0711(4) 0.2909(2) 0.3885(2) 0.0432(11) Uani 1.00 1 d .
C(5) C 0.0713(4) 0.2409(2) 0.4262(2) 0.0427(11) Uani 1.00 1 d .
C(6) C 0.1544(4) 0.2418(2) 0.4750(2) 0.0373(10) Uani 1.00 1 d .
C(7) C 0.2416(4) 0.29440(18) 0.48578(18) 0.0285(8) Uani 1.00 1 d .
C(8) C 0.3708(3) 0.49180(16) 0.60150(14) 0.0163(6) Uani 1.00 1 d .
C(9) C 0.2949(3) 0.48704(17) 0.65784(14) 0.0185(7) Uani 1.00 1 d .
C(10) C 0.2969(4) 0.43304(18) 0.69296(15) 0.0237(7) Uani 1.00 1 d .
C(11) C 0.2250(4) 0.4325(2) 0.74507(16) 0.0290(8) Uani 1.00 1 d .
C(12) C 0.1517(4) 0.4859(2) 0.76368(16) 0.0352(10) Uani 1.00 1 d .
C(13) C 0.1466(5) 0.5400(2) 0.72958(18) 0.0397(11) Uani 1.00 1 d .
C(14) C 0.2169(4) 0.5400(2) 0.67702(17) 0.0312(9) Uani 1.00 1 d .
C(15) C 0.9175(3) 0.3988(2) 0.51989(16) 0.0251(8) Uani 1.00 1 d .
C(16) C 1.0241(4) 0.4180(2) 0.56567(18) 0.0400(10) Uani 1.00 1 d .
C(17) C 0.9461(6) 0.4088(5) 0.6189(2) 0.108(3) Uani 1.00 1 d .
C(18) C 0.7963(4) 0.3958(2) 0.60813(16) 0.0322(9) Uani 1.00 1 d .
C(19) C 0.6565(10) 0.2804(4) 0.2732(3) 0.100(2) Uani 1.00 1 d .
C(20) C 0.5168(9) 0.2670(6) 0.2936(5) 0.164(5) Uani 1.00 1 d .
C(21) C 0.5244(9) 0.2942(6) 0.3528(4) 0.161(5) Uani 1.00 1 d .
C(22) C 0.6698(8) 0.2921(3) 0.3687(2) 0.082(2) Uani 1.00 1 d .
H(1) H 0.0135 0.2892 0.3547 0.052 Uiso 1.00 1 c R
H(2) H 0.0123 0.2045 0.4184 0.051 Uiso 1.00 1 c R
H(3) H 0.1520 0.2069 0.5010 0.045 Uiso 1.00 1 c R
H(4) H 0.3019 0.2947 0.5189 0.034 Uiso 1.00 1 c R
H(5) H 0.2263 0.3951 0.7681 0.035 Uiso 1.00 1 c R
H(6) H 0.1046 0.4858 0.7999 0.042 Uiso 1.00 1 c R
H(7) H 0.0952 0.5769 0.7421 0.048 Uiso 1.00 1 c R
H(8) H 0.2117 0.5770 0.6535 0.037 Uiso 1.00 1 c R
H(9) H 0.9204 0.4295 0.4876 0.030 Uiso 1.00 1 c R
H(10) H 0.9410 0.3556 0.5052 0.030 Uiso 1.00 1 c R
H(11) H 1.1126 0.3908 0.5643 0.048 Uiso 1.00 1 c R
H(12) H 1.0536 0.4633 0.5610 0.048 Uiso 1.00 1 c R
H(13) H 0.9900 0.3728 0.6402 0.130 Uiso 1.00 1 c R
H(14) H 0.9547 0.4478 0.6427 0.130 Uiso 1.00 1 c R
H(15) H 0.7338 0.4277 0.6277 0.039 Uiso 1.00 1 c R
H(16) H 0.7703 0.3528 0.6225 0.039 Uiso 1.00 1 c R
H(17) H 0.6515 0.3166 0.2461 0.120 Uiso 1.00 1 c R
H(18) H 0.6944 0.2427 0.2523 0.120 Uiso 1.00 1 c R
H(19) H 0.4976 0.2204 0.2944 0.197 Uiso 1.00 1 c R
H(20) H 0.4408 0.2884 0.2704 0.197 Uiso 1.00 1 c R
H(21) H 0.4882 0.3388 0.3531 0.193 Uiso 1.00 1 c R
H(22) H 0.4641 0.2686 0.3795 0.193 Uiso 1.00 1 c R
H(23) H 0.6907 0.2517 0.3892 0.098 Uiso 1.00 1 c R
H(24) H 0.6927 0.3283 0.3945 0.098 Uiso 1.00 1 c R

loop_
_atom_site_aniso_label
_atom_site_aniso_U_11
_atom_site_aniso_U_22
_atom_site_aniso_U_33
_atom_site_aniso_U_12
_atom_site_aniso_U_13
_atom_site_aniso_U_23
Ru(1) 0.01064(16) 0.01390(16) 0.01174(16) 0.00145(10) -0.00043(10) 0.00138(10)
Cl(1) 0.0699(8) 0.0541(7) 0.0319(5) -0.0096(6) -0.0227(5) 0.0033(5)
Cl(2) 0.0646(7) 0.0300(5) 0.0345(5) 0.0071(5) 0.0168(5) 0.0065(4)
O(1) 0.0185(12) 0.0130(11) 0.0193(12) -0.0006(9) -0.0013(9) 0.0004(9)
O(2) 0.0131(11) 0.0189(12) 0.0183(11) 0.0010(9) -0.0024(9) -0.0007(9)
O(3) 0.0144(12) 0.0239(12) 0.0152(11) 0.0042(9) 0.0007(9) 0.0043(9)
O(4) 0.0142(11) 0.0199(11) 0.0142(11) 0.0016(9) 0.0010(9) 0.0017(9)
O(5) 0.0130(11) 0.0249(12) 0.0172(11) 0.0062(9) -0.0001(9) 0.0021(9)
O(6) 0.078(3) 0.076(2) 0.067(2) -0.008(2) 0.002(2) 0.011(2)
C(1) 0.0187(17) 0.0191(17) 0.0152(16) 0.0014(14) 0.0042(13) -0.0018(13)
C(2) 0.0126(16) 0.0225(17) 0.0265(18) -0.0013(14) 0.0024(14) -0.0100(14)
C(3) 0.029(2) 0.037(2) 0.028(2) -0.0060(18) -0.0009(17) -0.0067(17)
C(4) 0.031(2) 0.061(3) 0.037(2) -0.007(2) -0.0042(19) -0.027(2)
C(5) 0.034(2) 0.034(2) 0.060(3) -0.0143(19) 0.017(2) -0.021(2)
C(6) 0.033(2) 0.023(2) 0.055(2) -0.0071(18) 0.008(2) -0.0099(19)
C(7) 0.022(2) 0.0220(18) 0.041(2) -0.0017(16) 0.0031(17) -0.0011(16)
C(8) 0.0167(17) 0.0165(16) 0.0157(16) -0.0010(13) -0.0021(13) -0.0008(13)
C(9) 0.0115(16) 0.0279(18) 0.0161(16) 0.0002(14) -0.0015(13) 0.0012(14)
C(10) 0.0242(19) 0.0284(19) 0.0186(17) -0.0031(15) -0.0031(15) 0.0013(15)
C(11) 0.029(2) 0.040(2) 0.0173(17) -0.0086(18) 0.0003(15) 0.0063(16)
C(12) 0.025(2) 0.066(2) 0.0151(18) 0.002(2) 0.0043(16) 0.0035(18)
C(13) 0.035(2) 0.058(2) 0.026(2) 0.022(2) 0.0077(18) -0.0043(19)
C(14) 0.032(2) 0.041(2) 0.0207(18) 0.0141(18) 0.0014(16) 0.0028(16)
C(15) 0.0162(18) 0.037(2) 0.0218(18) 0.0075(15) 0.0032(14) 0.0009(16)
C(16) 0.021(2) 0.067(3) 0.033(2) -0.010(2) 0.0029(18) -0.004(2)
C(17) 0.037(3) 0.264(11) 0.025(2) -0.052(4) -0.003(2) -0.003(4)
C(18) 0.024(2) 0.058(2) 0.0149(17) 0.0062(19) -0.0018(15) 0.0093(17)
C(19) 0.118(7) 0.116(6) 0.066(4) 0.019(5) -0.035(4) 0.017(4)
C(20) 0.058(5) 0.261(14) 0.174(10) -0.003(7) -0.038(6) -0.101(10)
C(21) 0.063(5) 0.276(14) 0.143(8) 0.006(7) 0.041(5) -0.100(9)
C(22) 0.084(5) 0.099(5) 0.063(4) -0.019(4) 0.015(3) 0.005(3)

loop_
_atom_type_symbol
_atom_type_description
_atom_type_scat_dispersion_real
_atom_type_scat_dispersion_imag
_atom_type_scat_source
C C 0.003 0.002
;
International Tables for Crystallography
(1992, Vol. C, Tables 4.2.6.8 and 6.1.1.4)
;
H H 0.000 0.000
;
International Tables for Crystallography
(1992, Vol. C, Table 6.1.1.4)
;
O O 0.011 0.006
;
International Tables for Crystallography
(1992, Vol. C, Tables 4.2.6.8 and 6.1.1.4)
;
Cl Cl 0.148 0.159
;
International Tables for Crystallography
(1992, Vol. C, Tables 4.2.6.8 and 6.1.1.4)
;
Ru Ru -1.259 0.836
;
International Tables for Crystallography
(1992, Vol. C, Tables 4.2.6.8 and 6.1.1.4)
;

loop_
_geom_angle_atom_site_label_1
_geom_angle_atom_site_label_2
_geom_angle_atom_site_label_3
_geom_angle
_geom_angle_publ_flag
_geom_angle_site_symmetry_1
_geom_angle_site_symmetry_3
Ru(1) Ru(1) O(1) 89.75(6) yes 5_666 .
Ru(1) Ru(1) O(2) 89.55(6) yes 5_666 5_666
Ru(1) Ru(1) O(3) 89.50(6) yes 5_666 .
Ru(1) Ru(1) O(4) 89.85(6) yes 5_666 5_666
Ru(1) Ru(1) O(5) 176.67(5) yes 5_666 .
O(1) Ru(1) O(2) 179.29(9) yes . 5_666
O(1) Ru(1) O(3) 89.21(9) yes . .
O(1) Ru(1) O(4) 90.62(9) yes . 5_666
O(1) Ru(1) O(5) 93.59(8) yes . .
O(2) Ru(1) O(3) 90.73(9) yes 5_666 .
O(2) Ru(1) O(4) 89.43(9) yes 5_666 5_666
O(2) Ru(1) O(5) 87.12(8) yes 5_666 .
O(3) Ru(1) O(4) 179.33(9) yes . 5_666
O(3) Ru(1) O(5) 90.53(8) yes . .
O(4) Ru(1) O(5) 90.13(8) yes 5_666 .
Ru(1) O(1) C(1) 117.9(2) yes . .
Ru(1) O(2) C(1) 118.3(2) yes 5_666 .
Ru(1) O(3) C(8) 118.3(2) yes . .
Ru(1) O(4) C(8) 117.8(2) yes 5_666 .
Ru(1) O(5) C(15) 121.9(2) yes . .
Ru(1) O(5) C(18) 116.6(2) yes . .
C(15) O(5) C(18) 107.6(2) yes . .
C(19) O(6) C(22) 104.8(5) yes . .
O(1) C(1) O(2) 124.5(3) yes . .
O(1) C(1) C(2) 116.6(2) yes . .
O(2) C(1) C(2) 118.9(3) yes . .
C(1) C(2) C(3) 124.4(3) yes . .
C(1) C(2) C(7) 117.7(3) yes . .
C(3) C(2) C(7) 117.9(3) yes . .
Cl(1) C(3) C(2) 121.1(3) yes . .
Cl(1) C(3) C(4) 117.8(3) yes . .
C(2) C(3) C(4) 120.9(3) yes . .
C(3) C(4) C(5) 119.1(4) yes . .
C(4) C(5) C(6) 121.7(4) yes . .
C(5) C(6) C(7) 118.9(4) yes . .
C(2) C(7) C(6) 121.5(3) yes . .
O(3) C(8) O(4) 124.4(3) yes . .
O(3) C(8) C(9) 118.8(2) yes . .
O(4) C(8) C(9) 116.7(2) yes . .
C(8) C(9) C(10) 124.5(3) yes . .
C(8) C(9) C(14) 118.0(3) yes . .
C(10) C(9) C(14) 117.5(3) yes . .
Cl(2) C(10) C(9) 122.9(2) yes . .
Cl(2) C(10) C(11) 115.9(2) yes . .
C(9) C(10) C(11) 121.2(3) yes . .
C(10) C(11) C(12) 120.3(3) yes . .
C(11) C(12) C(13) 119.9(3) yes . .
C(12) C(13) C(14) 119.6(4) yes . .
C(9) C(14) C(13) 121.5(3) yes . .
O(5) C(15) C(16) 106.1(2) yes . .
C(15) C(16) C(17) 104.8(3) yes . .
C(16) C(17) C(18) 110.5(4) yes . .
O(5) C(18) C(17) 107.4(3) yes . .
O(6) C(19) C(20) 111.6(7) yes . .
C(19) C(20) C(21) 101.4(8) yes . .
C(20) C(21) C(22) 106.3(8) yes . .
O(6) C(22) C(21) 108.1(6) yes . .
C(3) C(4) H(1) 120.5 no . .
C(5) C(4) H(1) 120.5 no . .
C(4) C(5) H(2) 119.1 no . .
C(6) C(5) H(2) 119.1 no . .
C(5) C(6) H(3) 120.6 no . .
C(7) C(6) H(3) 120.6 no . .
C(2) C(7) H(4) 119.2 no . .
C(6) C(7) H(4) 119.2 no . .
C(10) C(11) H(5) 119.9 no . .
C(12) C(11) H(5) 119.9 no . .
C(11) C(12) H(6) 120.0 no . .
C(13) C(12) H(6) 120.0 no . .
C(12) C(13) H(7) 120.2 no . .
C(14) C(13) H(7) 120.2 no . .
C(9) C(14) H(8) 119.2 no . .
C(13) C(14) H(8) 119.2 no . .
O(5) C(15) H(9) 110.5 no . .
O(5) C(15) H(10) 110.5 no . .
C(16) C(15) H(9) 110.5 no . .
C(16) C(15) H(10) 110.5 no . .
H(9) C(15) H(10) 108.7 no . .
C(15) C(16) H(11) 110.8 no . .
C(15) C(16) H(12) 110.8 no . .
C(17) C(16) H(11) 110.8 no . .
C(17) C(16) H(12) 110.8 no . .
H(11) C(16) H(12) 108.9 no . .
C(16) C(17) H(13) 109.5 no . .
C(16) C(17) H(14) 109.5 no . .
C(18) C(17) H(13) 109.6 no . .
C(18) C(17) H(14) 109.5 no . .
H(13) C(17) H(14) 108.1 no . .
O(5) C(18) H(15) 110.2 no . .
O(5) C(18) H(16) 110.2 no . .
C(17) C(18) H(15) 110.2 no . .
C(17) C(18) H(16) 110.2 no . .
H(15) C(18) H(16) 108.5 no . .
O(6) C(19) H(17) 109.3 no . .
O(6) C(19) H(18) 109.3 no . .
C(20) C(19) H(17) 109.3 no . .
C(20) C(19) H(18) 109.3 no . .
H(17) C(19) H(18) 108.0 no . .
C(19) C(20) H(19) 111.5 no . .
C(19) C(20) H(20) 111.5 no . .
C(21) C(20) H(19) 111.5 no . .
C(21) C(20) H(20) 111.5 no . .
H(19) C(20) H(20) 109.3 no . .
C(20) C(21) H(21) 110.5 no . .
C(20) C(21) H(22) 110.5 no . .
C(22) C(21) H(21) 110.5 no . .
C(22) C(21) H(22) 110.5 no . .
H(21) C(21) H(22) 108.7 no . .
O(6) C(22) H(23) 110.1 no . .
O(6) C(22) H(24) 110.1 no . .
C(21) C(22) H(23) 110.1 no . .
C(21) C(22) H(24) 110.1 no . .
H(23) C(22) H(24) 108.4 no . .

loop_
_geom_bond_atom_site_label_1
_geom_bond_atom_site_label_2
_geom_bond_distance
_geom_bond_publ_flag
_geom_bond_site_symmetry_2
Ru(1) Ru(1) 2.2666(3) yes 5_666
Ru(1) O(1) 2.066(2) yes .
Ru(1) O(2) 2.064(2) yes 5_666
Ru(1) O(3) 2.065(2) yes .
Ru(1) O(4) 2.065(2) yes 5_666
Ru(1) O(5) 2.325(2) yes .
Cl(1) C(3) 1.716(4) yes .
Cl(2) C(10) 1.722(3) yes .
O(1) C(1) 1.268(4) yes .
O(2) C(1) 1.265(4) yes .
O(3) C(8) 1.264(4) yes .
O(4) C(8) 1.271(4) yes .
O(5) C(15) 1.452(4) yes .
O(5) C(18) 1.450(4) yes .
O(6) C(19) 1.435(9) yes .
O(6) C(22) 1.401(8) yes .
C(1) C(2) 1.486(4) yes .
C(2) C(3) 1.382(5) yes .
C(2) C(7) 1.401(5) yes .
C(3) C(4) 1.403(6) yes .
C(4) C(5) 1.368(6) yes .
C(5) C(6) 1.371(6) yes .
C(6) C(7) 1.383(5) yes .
C(8) C(9) 1.492(4) yes .
C(9) C(10) 1.396(5) yes .
C(9) C(14) 1.392(5) yes .
C(10) C(11) 1.384(5) yes .
C(11) C(12) 1.373(6) yes .
C(12) C(13) 1.385(6) yes .
C(13) C(14) 1.386(5) yes .
C(15) C(16) 1.503(5) yes .
C(16) C(17) 1.446(7) yes .
C(17) C(18) 1.420(7) yes .
C(19) C(20) 1.392(13) yes .
C(20) C(21) 1.497(16) yes .
C(21) C(22) 1.382(11) yes .
C(4) H(1) 0.950 no .
C(5) H(2) 0.950 no .
C(6) H(3) 0.950 no .
C(7) H(4) 0.950 no .
C(11) H(5) 0.950 no .
C(12) H(6) 0.950 no .
C(13) H(7) 0.950 no .
C(14) H(8) 0.950 no .
C(15) H(9) 0.990 no .
C(15) H(10) 0.990 no .
C(16) H(11) 0.990 no .
C(16) H(12) 0.990 no .
C(17) H(13) 0.990 no .
C(17) H(14) 0.990 no .
C(18) H(15) 0.990 no .
C(18) H(16) 0.990 no .
C(19) H(17) 0.990 no .
C(19) H(18) 0.990 no .
C(20) H(19) 0.990 no .
C(20) H(20) 0.990 no .
C(21) H(21) 0.990 no .
C(21) H(22) 0.990 no .
C(22) H(23) 0.990 no .
C(22) H(24) 0.990 no .

loop_
_geom_contact_atom_site_label_1
_geom_contact_atom_site_label_2
_geom_contact_distance
_geom_contact_site_symmetry_2
Cl(1) C(12) 3.498(4) 4_564
Cl(1) C(13) 3.519(4) 4_564
Cl(1) C(13) 3.575(4) 5_566
Cl(2) O(6) 3.508(4) 6_456
O(1) C(5) 3.550(5) 6_556
O(1) C(6) 3.397(4) 6_556
O(2) C(16) 3.579(4) 1_455
O(4) C(16) 3.531(5) 1_455
O(5) C(5) 3.524(5) 6_556
O(5) C(6) 3.185(4) 6_556
O(6) Cl(2) 3.508(4) 6_556
O(6) C(4) 3.321(6) 1_655
O(6) C(14) 3.439(6) 5_666
C(2) C(15) 3.576(5) 1_455
C(2) C(21) 3.593(10) .
C(4) O(6) 3.321(6) 1_455
C(5) O(1) 3.550(5) 6_456
C(5) O(5) 3.524(5) 6_456
C(6) O(1) 3.397(4) 6_456
C(6) O(5) 3.185(4) 6_456
C(9) C(16) 3.586(5) 1_455
C(10) C(12) 3.577(5) 8_556
C(11) C(18) 3.575(5) 8_456
C(12) Cl(1) 3.498(4) 4_565
C(12) C(10) 3.577(5) 8_456
C(13) Cl(1) 3.519(4) 4_565
C(13) Cl(1) 3.575(4) 5_566
C(14) O(6) 3.439(6) 5_666
C(15) C(2) 3.576(5) 1_655
C(16) O(2) 3.579(4) 1_655
C(16) O(4) 3.531(5) 1_655
C(16) C(9) 3.586(5) 1_655
C(18) C(11) 3.575(5) 8_556
C(21) C(2) 3.593(10) .
Cl(1) H(6) 3.346 4_564
Cl(1) H(7) 3.392 4_564
Cl(1) H(7) 3.217 5_566
Cl(1) H(8) 3.439 5_566
Cl(1) H(17) 2.917 8_455
Cl(1) H(21) 3.293 .
Cl(2) H(1) 3.462 6_556
Cl(2) H(2) 2.833 6_556
Cl(2) H(5) 3.526 8_556
Cl(2) H(6) 3.362 8_556
Cl(2) H(11) 3.576 1_455
Cl(2) H(18) 3.274 6_456
Cl(2) H(19) 3.489 3_555
Cl(2) H(23) 3.286 6_456
O(1) H(2) 2.998 6_556
O(1) H(3) 2.697 6_556
O(1) H(21) 3.324 .
O(1) H(22) 3.576 .
O(1) H(24) 3.305 .
O(2) H(9) 3.478 1_455
O(2) H(11) 3.272 1_455
O(2) H(12) 3.217 1_455
O(3) H(2) 3.465 6_556
O(3) H(6) 2.759 8_556
O(4) H(11) 3.433 1_455
O(4) H(12) 2.759 1_455
O(4) H(24) 3.130 5_666
O(5) H(2) 3.333 6_556
O(5) H(3) 2.722 6_556
O(6) H(1) 2.514 1_655
O(6) H(7) 3.313 5_666
O(6) H(8) 2.747 5_666
O(6) H(20) 2.697 8_555
C(1) H(11) 3.100 1_455
C(1) H(21) 3.253 .
C(2) H(9) 3.534 1_455
C(2) H(10) 3.066 1_455
C(2) H(11) 3.085 1_455
C(2) H(21) 3.176 .
C(2) H(22) 3.072 .
C(3) H(9) 3.463 1_455
C(3) H(10) 3.157 1_455
C(3) H(17) 3.473 8_455
C(3) H(21) 3.226 .
C(3) H(22) 3.265 .
C(4) H(10) 3.268 1_455
C(4) H(16) 3.524 6_456
C(4) H(17) 3.274 8_455
C(4) H(23) 3.576 1_455
C(4) H(24) 3.553 1_455
C(5) H(4) 2.877 6_456
C(5) H(10) 3.253 1_455
C(5) H(16) 2.906 6_456
C(5) H(23) 3.596 1_455
C(6) H(4) 3.318 6_456
C(6) H(10) 3.158 1_455
C(6) H(10) 3.353 6_456
C(6) H(16) 3.198 6_456
C(6) H(23) 3.194 6_456
C(6) H(24) 3.400 6_456
C(7) H(2) 3.340 6_556
C(7) H(10) 3.068 1_455
C(7) H(11) 2.972 1_455
C(7) H(22) 3.257 .
C(7) H(23) 3.113 6_456
C(8) H(6) 3.147 8_556
C(8) H(11) 3.285 1_455
C(8) H(12) 3.111 1_455
C(9) H(6) 3.001 8_556
C(9) H(11) 3.406 1_455
C(9) H(12) 3.200 1_455
C(9) H(14) 3.239 1_455
C(10) H(6) 3.029 8_556
C(10) H(11) 3.557 1_455
C(10) H(13) 3.316 1_455
C(10) H(14) 3.359 1_455
C(11) H(13) 3.491 1_455
C(11) H(14) 3.456 1_455
C(11) H(14) 3.377 8_456
C(11) H(15) 2.975 8_456
C(11) H(16) 3.540 8_456
C(12) H(14) 3.447 1_455
C(12) H(15) 2.913 8_456
C(13) H(14) 3.305 1_455
C(13) H(17) 3.567 5_666
C(14) H(12) 3.486 1_455
C(14) H(14) 3.181 1_455
C(14) H(24) 3.326 5_666
C(15) H(3) 3.320 6_556
C(15) H(12) 3.459 5_766
C(16) H(9) 3.462 5_766
C(17) H(5) 3.333 8_556
C(17) H(19) 3.412 6_556
C(18) H(2) 3.397 6_556
C(18) H(3) 3.586 6_556
C(18) H(5) 2.963 8_556
C(18) H(6) 3.351 8_556
C(19) H(1) 3.269 8_555
C(19) H(20) 2.799 8_555
C(20) H(1) 3.497 8_555
C(20) H(13) 3.316 6_456
C(20) H(18) 3.180 8_455
C(21) H(13) 3.511 6_456
C(22) H(1) 3.163 1_655
C(22) H(3) 3.050 6_556
C(22) H(4) 3.415 6_556
C(22) H(8) 2.989 5_666
H(1) Cl(2) 3.462 6_456
H(1) O(6) 2.514 1_455
H(1) C(19) 3.269 8_455
H(1) C(20) 3.497 8_455
H(1) C(22) 3.163 1_455
H(1) H(8) 3.479 5_566
H(1) H(17) 2.733 8_455
H(1) H(18) 3.152 8_455
H(1) H(20) 2.998 8_455
H(1) H(23) 3.160 1_455
H(1) H(24) 3.186 1_455
H(2) Cl(2) 2.833 6_456
H(2) O(1) 2.998 6_456
H(2) O(3) 3.465 6_456
H(2) O(5) 3.333 6_456
H(2) C(7) 3.340 6_456
H(2) C(18) 3.397 6_456
H(2) H(4) 2.421 6_456
H(2) H(15) 3.593 6_456
H(2) H(16) 2.815 6_456
H(2) H(23) 3.178 1_455
H(3) O(1) 2.697 6_456
H(3) O(5) 2.722 6_456
H(3) C(15) 3.320 6_456
H(3) C(18) 3.586 6_456
H(3) C(22) 3.050 6_456
H(3) H(4) 3.238 6_456
H(3) H(10) 2.953 6_456
H(3) H(16) 3.325 6_456
H(3) H(22) 3.320 6_456
H(3) H(23) 2.732 6_456
H(3) H(24) 2.576 6_456
H(4) C(5) 2.877 6_556
H(4) C(6) 3.318 6_556
H(4) C(22) 3.415 6_456
H(4) H(2) 2.421 6_556
H(4) H(3) 3.238 6_556
H(4) H(10) 3.554 1_455
H(4) H(10) 3.437 6_456
H(4) H(11) 2.859 1_455
H(4) H(23) 2.568 6_456
H(4) H(24) 3.422 6_456
H(5) Cl(2) 3.526 8_456
H(5) C(17) 3.333 8_456
H(5) C(18) 2.963 8_456
H(5) H(13) 3.260 8_456
H(5) H(14) 3.152 8_456
H(5) H(15) 2.530 8_456
H(5) H(16) 2.735 8_456
H(5) H(18) 2.935 6_456
H(5) H(19) 3.517 3_555
H(5) H(19) 3.513 6_456
H(6) Cl(1) 3.346 4_565
H(6) Cl(2) 3.362 8_456
H(6) O(3) 2.759 8_456
H(6) C(8) 3.147 8_456
H(6) C(9) 3.001 8_456
H(6) C(10) 3.029 8_456
H(6) C(18) 3.351 8_456
H(6) H(14) 3.563 8_456
H(6) H(15) 2.394 8_456
H(7) Cl(1) 3.392 4_565
H(7) Cl(1) 3.217 5_566
H(7) O(6) 3.313 5_666
H(7) H(17) 3.172 4_565
H(7) H(17) 3.226 5_666
H(7) H(20) 2.911 4_565
H(7) H(21) 3.226 4_565
H(8) Cl(1) 3.439 5_566
H(8) O(6) 2.747 5_666
H(8) C(22) 2.989 5_666
H(8) H(1) 3.479 5_566
H(8) H(12) 3.525 1_455
H(8) H(14) 3.592 1_455
H(8) H(17) 3.466 5_666
H(8) H(21) 3.265 5_666
H(8) H(24) 2.439 5_666
H(9) O(2) 3.478 1_655
H(9) C(2) 3.534 1_655
H(9) C(3) 3.463 1_655
H(9) C(16) 3.462 5_766
H(9) H(9) 3.341 5_766
H(9) H(12) 2.526 5_766
H(10) C(2) 3.066 1_655
H(10) C(3) 3.157 1_655
H(10) C(4) 3.268 1_655
H(10) C(5) 3.253 1_655
H(10) C(6) 3.158 1_655
H(10) C(6) 3.353 6_556
H(10) C(7) 3.068 1_655
H(10) H(3) 2.953 6_556
H(10) H(4) 3.554 1_655
H(10) H(4) 3.437 6_556
H(10) H(24) 3.489 .
H(11) Cl(2) 3.576 1_655
H(11) O(2) 3.272 1_655
H(11) O(4) 3.433 1_655
H(11) C(1) 3.100 1_655
H(11) C(2) 3.085 1_655
H(11) C(7) 2.972 1_655
H(11) C(8) 3.285 1_655
H(11) C(9) 3.406 1_655
H(11) C(10) 3.557 1_655
H(11) H(4) 2.859 1_655
H(11) H(23) 3.253 6_556
H(12) O(2) 3.217 1_655
H(12) O(4) 2.759 1_655
H(12) C(8) 3.111 1_655
H(12) C(9) 3.200 1_655
H(12) C(14) 3.486 1_655
H(12) C(15) 3.459 5_766
H(12) H(8) 3.525 1_655
H(12) H(9) 2.526 5_766
H(12) H(12) 3.385 5_766
H(13) C(10) 3.316 1_655
H(13) C(11) 3.491 1_655
H(13) C(20) 3.316 6_556
H(13) C(21) 3.511 6_556
H(13) H(5) 3.260 8_556
H(13) H(19) 2.478 6_556
H(13) H(22) 3.002 6_556
H(13) H(23) 3.260 6_556
H(14) C(9) 3.239 1_655
H(14) C(10) 3.359 1_655
H(14) C(11) 3.456 1_655
H(14) C(11) 3.377 8_556
H(14) C(12) 3.447 1_655
H(14) C(13) 3.305 1_655
H(14) C(14) 3.181 1_655
H(14) H(5) 3.152 8_556
H(14) H(6) 3.563 8_556
H(14) H(8) 3.592 1_655
H(15) C(11) 2.975 8_556
H(15) C(12) 2.913 8_556
H(15) H(2) 3.593 6_556
H(15) H(5) 2.530 8_556
H(15) H(6) 2.394 8_556
H(16) C(4) 3.524 6_556
H(16) C(5) 2.906 6_556
H(16) C(6) 3.198 6_556
H(16) C(11) 3.540 8_556
H(16) H(2) 2.815 6_556
H(16) H(3) 3.325 6_556
H(16) H(5) 2.735 8_556
H(16) H(19) 3.231 6_556
H(16) H(22) 3.096 6_556
H(17) Cl(1) 2.917 8_555
H(17) C(3) 3.473 8_555
H(17) C(4) 3.274 8_555
H(17) C(13) 3.567 5_666
H(17) H(1) 2.733 8_555
H(17) H(7) 3.172 4_564
H(17) H(7) 3.226 5_666
H(17) H(8) 3.466 5_666
H(17) H(20) 2.739 8_555
H(18) Cl(2) 3.274 6_556
H(18) C(20) 3.180 8_555
H(18) H(1) 3.152 8_555
H(18) H(5) 2.935 6_556
H(18) H(19) 3.017 8_555
H(18) H(20) 2.506 8_555
H(19) Cl(2) 3.489 3_554
H(19) C(17) 3.412 6_456
H(19) H(5) 3.517 3_554
H(19) H(5) 3.513 6_556
H(19) H(13) 2.478 6_456
H(19) H(16) 3.231 6_456
H(19) H(18) 3.017 8_455
H(20) O(6) 2.697 8_455
H(20) C(19) 2.799 8_455
H(20) H(1) 2.998 8_555
H(20) H(7) 2.911 4_564
H(20) H(17) 2.739 8_455
H(20) H(18) 2.506 8_455
H(21) Cl(1) 3.293 .
H(21) O(1) 3.324 .
H(21) C(1) 3.253 .
H(21) C(2) 3.176 .
H(21) C(3) 3.226 .
H(21) H(7) 3.226 4_564
H(21) H(8) 3.265 5_666
H(22) O(1) 3.576 .
H(22) C(2) 3.072 .
H(22) C(3) 3.265 .
H(22) C(7) 3.257 .
H(22) H(3) 3.320 6_556
H(22) H(13) 3.002 6_456
H(22) H(16) 3.096 6_456
H(23) Cl(2) 3.286 6_556
H(23) C(4) 3.576 1_655
H(23) C(5) 3.596 1_655
H(23) C(6) 3.194 6_556
H(23) C(7) 3.113 6_556
H(23) H(1) 3.160 1_655
H(23) H(2) 3.178 1_655
H(23) H(3) 2.732 6_556
H(23) H(4) 2.568 6_556
H(23) H(11) 3.253 6_456
H(23) H(13) 3.260 6_456
H(24) O(1) 3.305 .
H(24) O(4) 3.130 5_666
H(24) C(4) 3.553 1_655
H(24) C(6) 3.400 6_556
H(24) C(14) 3.326 5_666
H(24) H(1) 3.186 1_655
H(24) H(3) 2.576 6_556
H(24) H(4) 3.422 6_556
H(24) H(8) 2.439 5_666
H(24) H(10) 3.489 .
